data_4118136
loop_
_publ_author_name
'Jianfeng Li'
'Bruce C. Noll'
'Allen G. Oliver'
'W. Robert Scheidt'

_publ_section_title
;
 Structural Insights into Ligand Dynamics: Correlated Oxygen and Picket
 Motion in Oxycobalt Picket Fence Porphyrins
;
_journal_name_full 'Journal of the American Chemical Society'
_journal_page_first 10595
_journal_page_last 10606
_journal_paper_doi 10.1021/ja303475a
_journal_volume 134
_journal_year 2012
_chemical_formula_moiety 'C69 H72 Co N10 O6, C6 H6'
_chemical_formula_sum 'C75 H78 Co N10 O6'
_chemical_formula_weight 1274.40
_chemical_name_common '[Co(TpivPP)(1-EtIm)(O2)]C6H6'
_chemical_name_systematic
; 
 ? 
;
_space_group_IT_number 2
_space_group_name_Hall '-P 1'
_symmetry_cell_setting triclinic
_symmetry_space_group_name_Hall '-P 1'
_symmetry_space_group_name_H-M 'P -1'
_atom_sites_solution_hydrogens geom
_atom_sites_solution_primary direct
_atom_sites_solution_secondary difmap
_audit_creation_method SHELXL-97
_cell_angle_alpha 89.216(4)
_cell_angle_beta 88.444(3)
_cell_angle_gamma 88.190(3)
_cell_formula_units_Z 2
_cell_length_a 13.0971(9)
_cell_length_b 13.5557(9)
_cell_length_c 18.2431(12)
_cell_measurement_reflns_used 9925
_cell_measurement_temperature 100(2)
_cell_measurement_theta_max 27.5594
_cell_measurement_theta_min 2.3954
_cell_volume 3235.8(4)
_computing_cell_refinement 'APEX2/SAINT (Bruker, 2007)'
_computing_data_collection 'APEX2 (Bruker, 2008)'
_computing_data_reduction 'SAINT/XPREP (Bruker, 2007; Sheldrick, 2008)'
_computing_molecular_graphics 'XP (Sheldrick, 2008)'
_computing_publication_material 'XCIF (Sheldrick, 2008)/enCIFer (CCDC, 2005)'
_computing_structure_refinement 'XL (Sheldrick, 2008)'
_computing_structure_solution 'XS (Sheldrick, 2008)'
_diffrn_ambient_temperature 100(2)
_diffrn_measured_fraction_theta_full 0.994
_diffrn_measured_fraction_theta_max 0.994
_diffrn_measurement_device_type 'Brucker d8 ApexII CCD diffractometer'
_diffrn_measurement_method '\f and \w scans'
_diffrn_radiation_monochromator graphite
_diffrn_radiation_source 'fine-focus sealed tube'
_diffrn_radiation_type MoK\a
_diffrn_radiation_wavelength 0.71073
_diffrn_reflns_av_R_equivalents 0.0000
_diffrn_reflns_av_sigmaI/netI 0.0476
_diffrn_reflns_limit_h_max 17
_diffrn_reflns_limit_h_min -16
_diffrn_reflns_limit_k_max 17
_diffrn_reflns_limit_k_min -17
_diffrn_reflns_limit_l_max 23
_diffrn_reflns_limit_l_min 0
_diffrn_reflns_number 14752
_diffrn_reflns_theta_full 27.50
_diffrn_reflns_theta_max 27.50
_diffrn_reflns_theta_min 1.12
_exptl_absorpt_coefficient_mu 0.328
_exptl_absorpt_correction_T_max 0.9402
_exptl_absorpt_correction_T_min 0.8826
_exptl_absorpt_correction_type multi-scan
_exptl_absorpt_process_details 'Sheldrick, G. M. (2008) SADABS. University of G\"ottingen, Germany.'
_exptl_crystal_colour black
_exptl_crystal_density_diffrn 1.308
_exptl_crystal_description diamond
_exptl_crystal_F_000 1346
_exptl_crystal_size_max 0.39
_exptl_crystal_size_mid 0.26
_exptl_crystal_size_min 0.19
_refine_diff_density_max 0.733
_refine_diff_density_min -0.476
_refine_diff_density_rms 0.091
_refine_ls_extinction_method none
_refine_ls_goodness_of_fit_ref 1.084
_refine_ls_hydrogen_treatment constr
_refine_ls_matrix_type full
_refine_ls_number_parameters 840
_refine_ls_number_reflns 14752
_refine_ls_number_restraints 0
_refine_ls_restrained_S_all 1.084
_refine_ls_R_factor_all 0.0744
_refine_ls_R_factor_gt 0.0496
_refine_ls_shift/su_max 0.001
_refine_ls_shift/su_mean 0.000
_refine_ls_structure_factor_coef Fsqd
_refine_ls_weighting_details 'calc w=1/[\s^2^(Fo^2^)+(0.0705P)^2^+1.8896P] where P=(Fo^2^+2Fc^2^)/3'
_refine_ls_weighting_scheme calc
_refine_ls_wR_factor_gt 0.1276
_refine_ls_wR_factor_ref 0.1466
_reflns_number_gt 11334
_reflns_number_total 14752
_reflns_threshold_expression >2sigma(I)
_cod_data_source_file ja303475a_si_002.cif
_cod_data_source_block '[Co(TpivPP)(1-EtIm)(O2)]_C6H6'
_cod_database_code 4118136

loop_
_symmetry_equiv_pos_as_xyz
'x, y, z'
'-x, -y, -z'

loop_
_atom_site_label
_atom_site_type_symbol
_atom_site_fract_x
_atom_site_fract_y
_atom_site_fract_z
_atom_site_U_iso_or_equiv
_atom_site_adp_type
_atom_site_occupancy
_atom_site_symmetry_multiplicity
_atom_site_calc_flag
_atom_site_refinement_flags
Co1 Co 0.86574(2) 0.86177(3) 0.744983(19) 0.01418(9) Uani 1 1 d .
O1 O 0.75770(16) 0.77108(15) 0.74678(11) 0.0249(4) Uani 1 1 d .
O2A O 0.7684(2) 0.68960(19) 0.77771(14) 0.0306(8) Uani 0.816(7) 1 d P
O2B O 0.6817(9) 0.7784(10) 0.7305(7) 0.037(4) Uani 0.184(7) 1 d P
O3 O 0.53787(18) 0.79972(18) 1.08660(11) 0.0356(5) Uani 1 1 d .
O4 O 0.98034(19) 0.32767(17) 0.88924(14) 0.0412(6) Uani 1 1 d .
O5 O 0.79572(18) 0.53612(18) 0.41818(11) 0.0348(5) Uani 1 1 d .
O6 O 0.32231(15) 0.97895(17) 0.61707(12) 0.0312(5) Uani 1 1 d .
N1 N 0.76791(16) 0.95892(16) 0.78998(11) 0.0153(4) Uani 1 1 d .
N2 N 0.90821(16) 0.81843(16) 0.84371(11) 0.0153(4) Uani 1 1 d .
N3 N 0.95930(16) 0.76127(17) 0.70000(11) 0.0167(4) Uani 1 1 d .
N4 N 0.82165(16) 0.90433(16) 0.64613(11) 0.0154(4) Uani 1 1 d .
N5 N 0.97810(16) 0.96019(17) 0.74048(12) 0.0193(4) Uani 1 1 d .
N6 N 1.07772(17) 1.08020(18) 0.76685(14) 0.0250(5) Uani 1 1 d .
N7 N 0.63301(18) 0.86855(19) 0.99561(12) 0.0244(5) Uani 1 1 d .
H7A H 0.6435 0.8681 0.9478 0.029 Uiso 1 1 calc R
N8 N 0.9725(2) 0.49006(19) 0.86017(15) 0.0313(6) Uani 1 1 d .
H8A H 0.9295 0.5393 0.8503 0.038 Uiso 1 1 calc R
N9 N 0.85828(18) 0.64212(19) 0.49880(12) 0.0241(5) Uani 1 1 d .
H9A H 0.8530 0.6585 0.5453 0.029 Uiso 1 1 calc R
N10 N 0.49547(18) 0.97243(18) 0.61948(13) 0.0256(5) Uani 1 1 d .
H10A H 0.5491 0.9317 0.6175 0.031 Uiso 1 1 calc R
C(A1 C 0.69636(19) 1.0184(2) 0.75472(14) 0.0171(5) Uani 1 1 d .
C(A2 C 0.7528(2) 0.9791(2) 0.86299(14) 0.0184(5) Uani 1 1 d .
C(A3 C 0.87794(19) 0.8581(2) 0.91016(13) 0.0170(5) Uani 1 1 d .
C(A4 C 0.97577(19) 0.7424(2) 0.86078(13) 0.0168(5) Uani 1 1 d .
C(A5 C 1.01948(19) 0.6915(2) 0.73558(14) 0.0177(5) Uani 1 1 d .
C(A6 C 0.98019(19) 0.7466(2) 0.62653(13) 0.0174(5) Uani 1 1 d .
C(A7 C 0.86185(19) 0.8739(2) 0.57976(13) 0.0169(5) Uani 1 1 d .
C(A8 C 0.7460(2) 0.9730(2) 0.62948(14) 0.0180(5) Uani 1 1 d .
C(B1 C 0.6354(2) 1.0743(2) 0.80711(14) 0.0215(6) Uani 1 1 d .
H(BA H 0.5804 1.1193 0.7967 0.026 Uiso 1 1 calc R
C(B2 C 0.6712(2) 1.0507(2) 0.87354(15) 0.0214(6) Uani 1 1 d .
H(BB H 0.6469 1.0767 0.9191 0.026 Uiso 1 1 calc R
C(B3 C 0.9267(2) 0.8054(2) 0.96928(14) 0.0198(5) Uani 1 1 d .
H(BC H 0.9179 0.8185 1.0201 0.024 Uiso 1 1 calc R
C(B4 C 0.9867(2) 0.7344(2) 0.93907(14) 0.0211(6) Uani 1 1 d .
H(BD H 1.0287 0.6876 0.9644 0.025 Uiso 1 1 calc R
C(B5 C 1.0766(2) 0.6316(2) 0.68359(14) 0.0218(6) Uani 1 1 d .
H(BE H 1.1223 0.5779 0.6945 0.026 Uiso 1 1 calc R
C(B6 C 1.0528(2) 0.6662(2) 0.61624(15) 0.0222(6) Uani 1 1 d .
H(BF H 1.0792 0.6420 0.5707 0.027 Uiso 1 1 calc R
C(B7 C 0.8107(2) 0.9244(2) 0.52046(14) 0.0200(6) Uani 1 1 d .
H(BG H 0.8250 0.9166 0.4695 0.024 Uiso 1 1 calc R
C(B8 C 0.7389(2) 0.9845(2) 0.55129(14) 0.0215(6) Uani 1 1 d .
H(BH H 0.6920 1.0269 0.5261 0.026 Uiso 1 1 calc R
C(M1 C 0.8065(2) 0.9348(2) 0.92004(14) 0.0182(5) Uani 1 1 d .
C(M2 C 1.0282(2) 0.6820(2) 0.81104(14) 0.0176(5) Uani 1 1 d .
C(M3 C 0.93812(19) 0.8013(2) 0.56926(13) 0.0171(5) Uani 1 1 d .
C(M4 C 0.6852(2) 1.0265(2) 0.67913(14) 0.0180(5) Uani 1 1 d .
C1 C 0.9887(2) 1.0356(2) 0.78350(16) 0.0249(6) Uani 1 1 d .
H1A H 0.9409 1.0560 0.8209 0.030 Uiso 1 1 calc R
C2 C 1.1259(2) 1.0309(2) 0.71219(15) 0.0263(6) Uani 1 1 d .
H2A H 1.1902 1.0451 0.6899 0.032 Uiso 1 1 calc R
C3 C 1.0644(2) 0.9569(2) 0.69524(16) 0.0255(6) Uani 1 1 d .
H3A H 1.0783 0.9098 0.6579 0.031 Uiso 1 1 calc R
C4 C 1.1156(2) 1.1621(2) 0.81007(17) 0.0311(7) Uani 1 1 d .
H4A H 1.1409 1.1359 0.8574 0.037 Uiso 1 1 calc R
H4B H 1.0588 1.2100 0.8207 0.037 Uiso 1 1 calc R
C5 C 1.2018(3) 1.2144(3) 0.7688(2) 0.0436(9) Uani 1 1 d .
H5A H 1.2257 1.2680 0.7987 0.065 Uiso 1 1 calc R
H5B H 1.1765 1.2415 0.7224 0.065 Uiso 1 1 calc R
H5C H 1.2584 1.1671 0.7587 0.065 Uiso 1 1 calc R
C6 C 0.7808(2) 0.9687(2) 0.99653(14) 0.0188(5) Uani 1 1 d .
C7 C 0.6934(2) 0.9333(2) 1.03375(14) 0.0213(6) Uani 1 1 d .
C8 C 0.6680(2) 0.9662(2) 1.10426(15) 0.0250(6) Uani 1 1 d .
H8B H 0.6087 0.9433 1.1294 0.030 Uiso 1 1 calc R
C9 C 0.7301(2) 1.0327(2) 1.13725(15) 0.0271(7) Uani 1 1 d .
H9B H 0.7129 1.0546 1.1854 0.033 Uiso 1 1 calc R
C10 C 0.8162(2) 1.0677(2) 1.10177(16) 0.0265(6) Uani 1 1 d .
H10B H 0.8578 1.1133 1.1251 0.032 Uiso 1 1 calc R
C11 C 0.8411(2) 1.0351(2) 1.03122(15) 0.0236(6) Uani 1 1 d .
H11A H 0.9004 1.0589 1.0065 0.028 Uiso 1 1 calc R
C12 C 1.1042(2) 0.6073(2) 0.83994(13) 0.0188(5) Uani 1 1 d .
C13 C 1.0759(2) 0.5139(2) 0.86567(15) 0.0245(6) Uani 1 1 d .
C14 C 1.1492(3) 0.4487(3) 0.89389(17) 0.0341(7) Uani 1 1 d .
H14A H 1.1298 0.3863 0.9129 0.041 Uiso 1 1 calc R
C15 C 1.2501(2) 0.4744(3) 0.89424(17) 0.0368(8) Uani 1 1 d .
H15A H 1.2999 0.4293 0.9134 0.044 Uiso 1 1 calc R
C16 C 1.2794(2) 0.5642(3) 0.86740(17) 0.0340(8) Uani 1 1 d .
H16A H 1.3494 0.5806 0.8666 0.041 Uiso 1 1 calc R
C17 C 1.2067(2) 0.6309(2) 0.84145(15) 0.0260(6) Uani 1 1 d .
H17A H 1.2270 0.6940 0.8243 0.031 Uiso 1 1 calc R
C18 C 0.9704(2) 0.7770(2) 0.49196(14) 0.0194(6) Uani 1 1 d .
C19 C 0.9282(2) 0.6983(2) 0.45656(14) 0.0194(6) Uani 1 1 d .
C20 C 0.9549(2) 0.6776(2) 0.38387(14) 0.0235(6) Uani 1 1 d .
H20A H 0.9267 0.6233 0.3600 0.028 Uiso 1 1 calc R
C21 C 1.0235(2) 0.7379(2) 0.34684(15) 0.0267(7) Uani 1 1 d .
H21A H 1.0414 0.7246 0.2971 0.032 Uiso 1 1 calc R
C22 C 1.0659(2) 0.8161(2) 0.38040(15) 0.0273(7) Uani 1 1 d .
H22A H 1.1128 0.8565 0.3542 0.033 Uiso 1 1 calc R
C23 C 1.0394(2) 0.8354(2) 0.45357(15) 0.0234(6) Uani 1 1 d .
H23A H 1.0688 0.8891 0.4774 0.028 Uiso 1 1 calc R
C24 C 0.6082(2) 1.1010(2) 0.65135(14) 0.0203(6) Uani 1 1 d .
C25 C 0.5150(2) 1.0735(2) 0.62297(15) 0.0228(6) Uani 1 1 d .
C26 C 0.4453(2) 1.1459(2) 0.59872(16) 0.0289(7) Uani 1 1 d .
H26A H 0.3832 1.1274 0.5777 0.035 Uiso 1 1 calc R
C27 C 0.4668(2) 1.2445(2) 0.60530(16) 0.0305(7) Uani 1 1 d .
H27A H 0.4187 1.2936 0.5894 0.037 Uiso 1 1 calc R
C28 C 0.5571(2) 1.2725(2) 0.63468(17) 0.0303(7) Uani 1 1 d .
H28A H 0.5709 1.3404 0.6399 0.036 Uiso 1 1 calc R
C29 C 0.6277(2) 1.2004(2) 0.65647(15) 0.0248(6) Uani 1 1 d .
H29A H 0.6909 1.2197 0.6753 0.030 Uiso 1 1 calc R
C30 C 0.5612(2) 0.8069(2) 1.02161(14) 0.0234(6) Uani 1 1 d .
C31 C 0.5086(2) 0.7457(2) 0.96425(15) 0.0232(6) Uani 1 1 d .
C32 C 0.3932(2) 0.7625(3) 0.97739(19) 0.0365(8) Uani 1 1 d .
H32A H 0.3749 0.7445 1.0281 0.055 Uiso 1 1 calc R
H32B H 0.3562 0.7216 0.9438 0.055 Uiso 1 1 calc R
H32C H 0.3749 0.8323 0.9686 0.055 Uiso 1 1 calc R
C33 C 0.5369(3) 0.6370(2) 0.97927(18) 0.0363(8) Uani 1 1 d .
H33A H 0.5193 0.6203 1.0304 0.054 Uiso 1 1 calc R
H33B H 0.6104 0.6257 0.9704 0.054 Uiso 1 1 calc R
H33C H 0.4991 0.5955 0.9466 0.054 Uiso 1 1 calc R
C34 C 0.5361(3) 0.7730(3) 0.88485(16) 0.0446(9) Uani 1 1 d .
H34A H 0.6098 0.7625 0.8761 0.067 Uiso 1 1 calc R
H34B H 0.5174 0.8426 0.8757 0.067 Uiso 1 1 calc R
H34C H 0.4989 0.7315 0.8518 0.067 Uiso 1 1 calc R
C35 C 0.9317(2) 0.3999(2) 0.86842(15) 0.0269(6) Uani 1 1 d .
C36 C 0.8185(2) 0.3958(2) 0.85183(16) 0.0290(7) Uani 1 1 d .
C37 C 0.7887(3) 0.2871(3) 0.8524(2) 0.0417(8) Uani 1 1 d .
H37A H 0.8008 0.2579 0.9009 0.063 Uiso 1 1 calc R
H37B H 0.8302 0.2511 0.8154 0.063 Uiso 1 1 calc R
H37C H 0.7163 0.2830 0.8412 0.063 Uiso 1 1 calc R
C38 C 0.7985(3) 0.4397(3) 0.77569(17) 0.0344(7) Uani 1 1 d .
H38A H 0.8176 0.5090 0.7742 0.052 Uiso 1 1 calc R
H38B H 0.7258 0.4353 0.7652 0.052 Uiso 1 1 calc R
H38C H 0.8393 0.4027 0.7388 0.052 Uiso 1 1 calc R
C39 C 0.7579(2) 0.4510(3) 0.91179(17) 0.0361(8) Uani 1 1 d .
H39A H 0.7772 0.5203 0.9114 0.054 Uiso 1 1 calc R
H39B H 0.7729 0.4209 0.9596 0.054 Uiso 1 1 calc R
H39C H 0.6847 0.4473 0.9029 0.054 Uiso 1 1 calc R
C40 C 0.7984(2) 0.5680(2) 0.48016(14) 0.0200(6) Uani 1 1 d .
C41 C 0.7354(2) 0.5232(2) 0.54399(14) 0.0198(5) Uani 1 1 d .
C42 C 0.6259(2) 0.5137(2) 0.51839(16) 0.0277(6) Uani 1 1 d .
H42A H 0.6264 0.4740 0.4739 0.042 Uiso 1 1 calc R
H42B H 0.5962 0.5795 0.5079 0.042 Uiso 1 1 calc R
H42C H 0.5849 0.4815 0.5570 0.042 Uiso 1 1 calc R
C43 C 0.7836(2) 0.4213(2) 0.55941(17) 0.0280(6) Uani 1 1 d .
H43A H 0.7843 0.3821 0.5146 0.042 Uiso 1 1 calc R
H43B H 0.7437 0.3880 0.5980 0.042 Uiso 1 1 calc R
H43C H 0.8538 0.4283 0.5754 0.042 Uiso 1 1 calc R
C44 C 0.7335(2) 0.5848(2) 0.61379(15) 0.0255(6) Uani 1 1 d .
H44A H 0.8034 0.5909 0.6307 0.038 Uiso 1 1 calc R
H44B H 0.6921 0.5522 0.6520 0.038 Uiso 1 1 calc R
H44C H 0.7038 0.6506 0.6033 0.038 Uiso 1 1 calc R
C45 C 0.4022(2) 0.9308(2) 0.61884(14) 0.0222(6) Uani 1 1 d .
C46 C 0.4017(2) 0.8178(2) 0.62260(15) 0.0250(6) Uani 1 1 d .
C47 C 0.3550(2) 0.7912(3) 0.69790(17) 0.0339(7) Uani 1 1 d .
H47A H 0.3999 0.8125 0.7364 0.051 Uiso 1 1 calc R
H47B H 0.3474 0.7196 0.7016 0.051 Uiso 1 1 calc R
H47C H 0.2879 0.8245 0.7039 0.051 Uiso 1 1 calc R
C48 C 0.3301(3) 0.7838(3) 0.56279(18) 0.0398(8) Uani 1 1 d .
H48A H 0.3277 0.7116 0.5638 0.060 Uiso 1 1 calc R
H48B H 0.3559 0.8060 0.5146 0.060 Uiso 1 1 calc R
H48C H 0.2613 0.8122 0.5719 0.060 Uiso 1 1 calc R
C49 C 0.5066(3) 0.7680(2) 0.61110(18) 0.0348(7) Uani 1 1 d .
H49A H 0.5522 0.7888 0.6493 0.052 Uiso 1 1 calc R
H49B H 0.5349 0.7869 0.5628 0.052 Uiso 1 1 calc R
H49C H 0.5003 0.6962 0.6137 0.052 Uiso 1 1 calc R
C1S C 0.3990(3) 0.5090(3) 0.70056(18) 0.0385(8) Uani 1 1 d .
H1SA H 0.3634 0.5446 0.6634 0.046 Uiso 1 1 calc R
C2S C 0.3685(3) 0.4163(3) 0.72187(19) 0.0388(8) Uani 1 1 d .
H2SA H 0.3119 0.3881 0.6995 0.047 Uiso 1 1 calc R
C3S C 0.4205(3) 0.3641(3) 0.77608(19) 0.0373(8) Uani 1 1 d .
H3SA H 0.3995 0.3002 0.7907 0.045 Uiso 1 1 calc R
C4S C 0.5027(2) 0.4051(3) 0.80864(17) 0.0343(7) Uani 1 1 d .
H4SA H 0.5385 0.3692 0.8455 0.041 Uiso 1 1 calc R
C5S C 0.5332(3) 0.4986(3) 0.78780(19) 0.0365(8) Uani 1 1 d .
H5SA H 0.5892 0.5272 0.8107 0.044 Uiso 1 1 calc R
C6S C 0.4815(3) 0.5501(3) 0.73332(19) 0.0394(8) Uani 1 1 d .
H6SA H 0.5028 0.6138 0.7184 0.047 Uiso 1 1 calc R

loop_
_atom_site_aniso_label
_atom_site_aniso_U_11
_atom_site_aniso_U_22
_atom_site_aniso_U_33
_atom_site_aniso_U_23
_atom_site_aniso_U_13
_atom_site_aniso_U_12
Co1 0.01556(17) 0.01474(18) 0.01216(16) -0.00055(13) 0.00010(12) 0.00031(11)
O1 0.0288(12) 0.0239(11) 0.0223(10) -0.0028(9) 0.0028(9) -0.0075(8)
O2A 0.0398(16) 0.0196(15) 0.0327(15) 0.0045(11) -0.0024(12) -0.0072(11)
O2B 0.022(7) 0.047(9) 0.043(8) 0.000(6) -0.014(5) -0.005(5)
O3 0.0481(14) 0.0429(14) 0.0161(10) -0.0026(10) 0.0049(9) -0.0101(11)
O4 0.0481(14) 0.0259(12) 0.0489(14) 0.0061(11) -0.0006(11) 0.0071(11)
O5 0.0407(13) 0.0446(14) 0.0198(10) -0.0118(10) 0.0022(9) -0.0110(11)
O6 0.0225(10) 0.0347(13) 0.0358(12) -0.0007(10) 0.0002(9) 0.0057(9)
N1 0.0168(10) 0.0160(11) 0.0132(10) -0.0009(8) -0.0020(8) -0.0002(8)
N2 0.0165(10) 0.0143(11) 0.0149(10) -0.0010(8) 0.0012(8) -0.0005(8)
N3 0.0173(10) 0.0186(12) 0.0141(10) -0.0001(9) 0.0026(8) 0.0009(9)
N4 0.0153(10) 0.0154(11) 0.0155(10) 0.0012(9) -0.0017(8) 0.0003(8)
N5 0.0205(11) 0.0200(12) 0.0177(10) 0.0045(9) -0.0054(9) -0.0014(8)
N6 0.0239(12) 0.0184(12) 0.0333(14) 0.0038(10) -0.0079(10) -0.0034(9)
N7 0.0281(12) 0.0336(14) 0.0119(10) -0.0076(10) 0.0011(9) -0.0066(11)
N8 0.0299(13) 0.0230(13) 0.0407(15) 0.0096(12) -0.0036(11) 0.0034(11)
N9 0.0314(13) 0.0309(14) 0.0099(10) -0.0032(10) 0.0042(9) -0.0050(11)
N10 0.0201(11) 0.0235(13) 0.0334(13) -0.0040(11) -0.0050(10) 0.0050(10)
C(A1 0.0164(12) 0.0166(13) 0.0183(12) -0.0009(10) 0.0004(10) 0.0000(10)
C(A2 0.0210(13) 0.0184(14) 0.0158(12) -0.0064(10) 0.0007(10) 0.0009(10)
C(A3 0.0191(12) 0.0178(13) 0.0145(12) -0.0037(10) -0.0004(10) -0.0034(10)
C(A4 0.0165(12) 0.0197(14) 0.0145(12) 0.0014(10) -0.0016(10) -0.0019(10)
C(A5 0.0177(12) 0.0198(14) 0.0153(12) -0.0005(10) 0.0010(10) 0.0005(10)
C(A6 0.0185(12) 0.0194(14) 0.0143(12) -0.0011(10) 0.0016(10) -0.0006(10)
C(A7 0.0179(12) 0.0200(14) 0.0129(12) 0.0002(10) -0.0018(10) -0.0018(10)
C(A8 0.0175(12) 0.0189(14) 0.0176(12) 0.0007(10) -0.0022(10) -0.0021(10)
C(B1 0.0255(14) 0.0185(14) 0.0200(13) -0.0026(11) 0.0005(11) 0.0043(11)
C(B2 0.0236(13) 0.0215(14) 0.0189(13) -0.0051(11) 0.0003(11) 0.0039(11)
C(B3 0.0236(13) 0.0217(14) 0.0140(12) 0.0000(11) -0.0015(10) 0.0000(11)
C(B4 0.0252(14) 0.0238(15) 0.0141(12) 0.0023(11) -0.0019(10) 0.0019(11)
C(B5 0.0251(14) 0.0210(15) 0.0188(13) -0.0018(11) 0.0017(11) 0.0069(11)
C(B6 0.0242(14) 0.0236(15) 0.0180(13) -0.0010(11) 0.0040(11) 0.0057(11)
C(B7 0.0228(13) 0.0226(14) 0.0146(12) -0.0003(11) -0.0015(10) 0.0006(11)
C(B8 0.0225(13) 0.0245(15) 0.0175(13) 0.0013(11) -0.0062(11) 0.0019(11)
C(M1 0.0206(13) 0.0207(14) 0.0135(12) -0.0052(10) -0.0010(10) -0.0013(11)
C(M2 0.0177(12) 0.0169(13) 0.0182(12) 0.0008(10) -0.0006(10) 0.0004(10)
C(M3 0.0182(12) 0.0196(14) 0.0135(12) -0.0006(10) 0.0010(10) -0.0022(10)
C(M4 0.0178(12) 0.0175(13) 0.0189(13) 0.0003(10) -0.0028(10) -0.0018(10)
C1 0.0280(15) 0.0238(15) 0.0230(14) 0.0049(12) -0.0056(11) -0.0012(12)
C2 0.0251(14) 0.0312(16) 0.0227(14) 0.0013(12) -0.0018(11) -0.0041(12)
C3 0.0246(14) 0.0282(16) 0.0238(14) 0.0051(12) -0.0024(11) -0.0057(12)
C4 0.0335(16) 0.0257(16) 0.0349(16) -0.0101(13) -0.0071(13) -0.0018(12)
C5 0.048(2) 0.0306(19) 0.053(2) 0.0026(17) -0.0171(17) -0.0167(15)
C6 0.0225(13) 0.0184(14) 0.0155(12) -0.0027(10) -0.0027(10) 0.0046(11)
C7 0.0243(13) 0.0232(15) 0.0164(12) -0.0061(11) -0.0034(10) 0.0033(11)
C8 0.0280(14) 0.0309(16) 0.0158(13) -0.0052(12) 0.0006(11) 0.0053(12)
C9 0.0373(16) 0.0266(16) 0.0169(13) -0.0095(12) -0.0039(12) 0.0129(13)
C10 0.0334(16) 0.0219(15) 0.0245(14) -0.0098(12) -0.0108(12) 0.0052(12)
C11 0.0272(14) 0.0233(15) 0.0204(13) -0.0038(12) -0.0048(11) 0.0022(12)
C12 0.0224(13) 0.0224(14) 0.0114(11) -0.0034(10) -0.0013(10) 0.0054(11)
C13 0.0266(14) 0.0247(15) 0.0218(14) 0.0016(12) -0.0042(11) 0.0069(12)
C14 0.0412(18) 0.0298(17) 0.0308(16) 0.0057(14) -0.0086(14) 0.0094(15)
C15 0.0318(16) 0.048(2) 0.0300(16) -0.0041(15) -0.0120(13) 0.0193(15)
C16 0.0250(15) 0.049(2) 0.0278(16) -0.0093(15) -0.0084(12) 0.0080(14)
C17 0.0237(14) 0.0342(17) 0.0200(13) -0.0055(12) -0.0018(11) 0.0031(12)
C18 0.0190(12) 0.0243(15) 0.0144(12) 0.0026(11) 0.0020(10) 0.0063(11)
C19 0.0227(13) 0.0219(14) 0.0132(12) 0.0003(11) 0.0012(10) 0.0049(11)
C20 0.0265(14) 0.0284(16) 0.0150(13) -0.0020(11) 0.0023(11) 0.0074(12)
C21 0.0286(15) 0.0370(18) 0.0132(12) 0.0028(12) 0.0065(11) 0.0097(13)
C22 0.0246(14) 0.0362(18) 0.0200(14) 0.0092(12) 0.0074(11) 0.0069(13)
C23 0.0237(14) 0.0259(15) 0.0206(13) 0.0024(12) 0.0002(11) -0.0001(12)
C24 0.0203(13) 0.0230(14) 0.0171(12) 0.0022(11) 0.0008(10) 0.0055(11)
C25 0.0247(14) 0.0249(15) 0.0186(13) -0.0016(11) -0.0012(11) 0.0046(12)
C26 0.0274(15) 0.0308(17) 0.0284(15) 0.0030(13) -0.0051(12) 0.0050(13)
C27 0.0355(16) 0.0268(16) 0.0280(15) 0.0084(13) -0.0001(13) 0.0138(13)
C28 0.0363(17) 0.0218(15) 0.0321(16) 0.0052(13) 0.0060(13) 0.0037(13)
C29 0.0245(14) 0.0258(15) 0.0236(14) 0.0037(12) 0.0022(11) 0.0019(12)
C30 0.0278(14) 0.0254(15) 0.0167(13) -0.0017(11) 0.0001(11) 0.0050(12)
C31 0.0256(14) 0.0250(15) 0.0190(13) -0.0014(11) -0.0013(11) -0.0014(12)
C32 0.0316(16) 0.0353(19) 0.0430(19) -0.0140(15) -0.0109(14) 0.0083(14)
C33 0.0449(19) 0.0312(18) 0.0328(17) -0.0107(14) -0.0134(14) 0.0128(15)
C34 0.064(2) 0.054(2) 0.0173(15) -0.0043(15) -0.0052(15) -0.0235(19)
C35 0.0375(16) 0.0229(15) 0.0197(14) 0.0011(12) 0.0074(12) 0.0004(13)
C36 0.0414(17) 0.0245(16) 0.0211(14) 0.0012(12) 0.0041(12) -0.0052(13)
C37 0.047(2) 0.0318(19) 0.046(2) 0.0005(16) 0.0053(16) -0.0056(15)
C38 0.0383(17) 0.0389(19) 0.0255(15) -0.0002(14) 0.0039(13) 0.0002(14)
C39 0.0336(17) 0.044(2) 0.0307(16) -0.0094(15) 0.0047(13) 0.0012(15)
C40 0.0197(13) 0.0219(14) 0.0182(13) -0.0034(11) -0.0029(10) 0.0050(11)
C41 0.0203(13) 0.0208(14) 0.0182(12) 0.0007(11) -0.0006(10) -0.0001(11)
C42 0.0228(14) 0.0336(17) 0.0268(15) 0.0003(13) -0.0043(11) 0.0009(12)
C43 0.0264(14) 0.0246(15) 0.0324(16) 0.0050(13) 0.0004(12) 0.0030(12)
C44 0.0291(14) 0.0279(16) 0.0198(13) -0.0011(12) 0.0050(11) -0.0075(12)
C45 0.0250(14) 0.0278(15) 0.0137(12) -0.0030(11) 0.0007(10) 0.0023(12)
C46 0.0268(14) 0.0284(16) 0.0197(13) -0.0052(12) 0.0018(11) -0.0017(12)
C47 0.0383(17) 0.0361(18) 0.0264(15) 0.0007(13) 0.0063(13) 0.0068(14)
C48 0.054(2) 0.0348(19) 0.0313(17) -0.0065(14) -0.0096(15) -0.0050(16)
C49 0.0409(18) 0.0259(17) 0.0363(17) -0.0036(14) 0.0136(14) 0.0083(13)
C1S 0.0440(19) 0.043(2) 0.0275(16) 0.0017(15) -0.0029(14) 0.0110(16)
C2S 0.0378(18) 0.044(2) 0.0349(18) -0.0097(16) -0.0025(15) 0.0042(16)
C3S 0.0393(18) 0.0333(19) 0.0388(18) -0.0006(15) 0.0052(15) 0.0024(15)
C4S 0.0318(16) 0.040(2) 0.0302(16) 0.0027(14) 0.0012(13) 0.0067(14)
C5S 0.0311(16) 0.040(2) 0.0380(18) -0.0028(16) 0.0037(14) 0.0024(14)
C6S 0.045(2) 0.037(2) 0.0351(18) 0.0037(15) 0.0053(15) 0.0018(16)

loop_
_atom_type_symbol
_atom_type_description
_atom_type_scat_dispersion_real
_atom_type_scat_dispersion_imag
_atom_type_scat_source
C C 0.0033 0.0016 'International Tables Vol C Tables 4.2.6.8 and 6.1.1.4'
H H 0.0000 0.0000 'International Tables Vol C Tables 4.2.6.8 and 6.1.1.4'
N N 0.0061 0.0033 'International Tables Vol C Tables 4.2.6.8 and 6.1.1.4'
O O 0.0106 0.0060 'International Tables Vol C Tables 4.2.6.8 and 6.1.1.4'
Co Co 0.3494 0.9721 'International Tables Vol C Tables 4.2.6.8 and 6.1.1.4'

loop_
_geom_angle_atom_site_label_1
_geom_angle_atom_site_label_2
_geom_angle_atom_site_label_3
_geom_angle
O1 Co1 N3 90.41(9)
O1 Co1 N2 91.53(9)
N3 Co1 N2 90.32(9)
O1 Co1 N1 87.48(9)
N3 Co1 N1 177.89(8)
N2 Co1 N1 89.79(8)
O1 Co1 N4 87.80(9)
N3 Co1 N4 89.80(9)
N2 Co1 N4 179.32(8)
N1 Co1 N4 90.06(8)
O1 Co1 N5 178.20(10)
N3 Co1 N5 90.11(10)
N2 Co1 N5 90.18(9)
N1 Co1 N5 92.00(9)
N4 Co1 N5 90.48(9)
O2B O1 O2A 107.6(8)
O2B O1 Co1 131.7(8)
O2A O1 Co1 120.3(2)
C(A2 N1 C(A1 104.7(2)
C(A2 N1 Co1 127.83(17)
C(A1 N1 Co1 127.40(16)
C(A4 N2 C(A3 105.0(2)
C(A4 N2 Co1 127.24(16)
C(A3 N2 Co1 127.78(17)
C(A6 N3 C(A5 104.9(2)
C(A6 N3 Co1 127.71(17)
C(A5 N3 Co1 127.40(17)
C(A7 N4 C(A8 105.2(2)
C(A7 N4 Co1 127.48(16)
C(A8 N4 Co1 127.27(17)
C1 N5 C3 105.8(2)
C1 N5 Co1 127.27(19)
C3 N5 Co1 126.7(2)
C2 N6 C1 108.6(3)
C2 N6 C4 128.3(3)
C1 N6 C4 122.8(3)
C30 N7 C7 129.5(2)
C30 N7 H7A 115.3
C7 N7 H7A 115.3
C35 N8 C13 127.4(3)
C35 N8 H8A 116.3
C13 N8 H8A 116.3
C40 N9 C19 131.1(2)
C40 N9 H9A 114.4
C19 N9 H9A 114.4
C45 N10 C25 126.8(2)
C45 N10 H10A 116.6
C25 N10 H10A 116.6
N1 C(A1 C(M4 125.8(2)
N1 C(A1 C(B1 110.5(2)
C(M4 C(A1 C(B1 123.7(2)
N1 C(A2 C(M1 125.4(2)
N1 C(A2 C(B2 110.8(2)
C(M1 C(A2 C(B2 123.8(2)
N2 C(A3 C(M1 125.4(2)
N2 C(A3 C(B3 110.5(2)
C(M1 C(A3 C(B3 124.0(2)
N2 C(A4 C(M2 125.9(2)
N2 C(A4 C(B4 110.4(2)
C(M2 C(A4 C(B4 123.7(2)
N3 C(A5 C(M2 125.5(2)
N3 C(A5 C(B5 110.6(2)
C(M2 C(A5 C(B5 123.8(2)
N3 C(A6 C(M3 125.6(2)
N3 C(A6 C(B6 110.7(2)
C(M3 C(A6 C(B6 123.7(2)
N4 C(A7 C(M3 125.8(2)
N4 C(A7 C(B7 110.6(2)
C(M3 C(A7 C(B7 123.5(2)
N4 C(A8 C(M4 126.5(2)
N4 C(A8 C(B8 110.2(2)
C(M4 C(A8 C(B8 123.3(2)
C(B2 C(B1 C(A1 106.7(2)
C(B2 C(B1 H(BA 126.6
C(A1 C(B1 H(BA 126.6
C(B1 C(B2 C(A2 107.3(2)
C(B1 C(B2 H(BB 126.4
C(A2 C(B2 H(BB 126.4
C(B4 C(B3 C(A3 107.0(2)
C(B4 C(B3 H(BC 126.5
C(A3 C(B3 H(BC 126.5
C(B3 C(B4 C(A4 107.1(2)
C(B3 C(B4 H(BD 126.5
C(A4 C(B4 H(BD 126.5
C(B6 C(B5 C(A5 106.8(2)
C(B6 C(B5 H(BE 126.6
C(A5 C(B5 H(BE 126.6
C(B5 C(B6 C(A6 107.0(2)
C(B5 C(B6 H(BF 126.5
C(A6 C(B6 H(BF 126.5
C(B8 C(B7 C(A7 106.6(2)
C(B8 C(B7 H(BG 126.7
C(A7 C(B7 H(BG 126.7
C(B7 C(B8 C(A8 107.3(2)
C(B7 C(B8 H(BH 126.3
C(A8 C(B8 H(BH 126.3
C(A3 C(M1 C(A2 123.5(2)
C(A3 C(M1 C6 118.8(2)
C(A2 C(M1 C6 117.6(2)
C(A4 C(M2 C(A5 123.6(2)
C(A4 C(M2 C12 118.1(2)
C(A5 C(M2 C12 118.1(2)
C(A6 C(M3 C(A7 123.0(2)
C(A6 C(M3 C18 119.0(2)
C(A7 C(M3 C18 117.8(2)
C(A8 C(M4 C(A1 122.8(2)
C(A8 C(M4 C24 119.5(2)
C(A1 C(M4 C24 117.7(2)
N5 C1 N6 110.0(3)
N5 C1 H1A 125.0
N6 C1 H1A 125.0
N6 C2 C3 106.1(3)
N6 C2 H2A 127.0
C3 C2 H2A 127.0
C2 C3 N5 109.6(3)
C2 C3 H3A 125.2
N5 C3 H3A 125.2
N6 C4 C5 111.2(3)
N6 C4 H4A 109.4
C5 C4 H4A 109.4
N6 C4 H4B 109.4
C5 C4 H4B 109.4
H4A C4 H4B 108.0
C4 C5 H5A 109.5
C4 C5 H5B 109.5
H5A C5 H5B 109.5
C4 C5 H5C 109.5
H5A C5 H5C 109.5
H5B C5 H5C 109.5
C11 C6 C7 119.2(2)
C11 C6 C(M1 121.1(2)
C7 C6 C(M1 119.7(2)
C8 C7 N7 123.0(3)
C8 C7 C6 119.9(3)
N7 C7 C6 117.1(2)
C9 C8 C7 119.4(3)
C9 C8 H8B 120.3
C7 C8 H8B 120.3
C10 C9 C8 121.5(3)
C10 C9 H9B 119.2
C8 C9 H9B 119.2
C9 C10 C11 119.0(3)
C9 C10 H10B 120.5
C11 C10 H10B 120.5
C6 C11 C10 121.0(3)
C6 C11 H11A 119.5
C10 C11 H11A 119.5
C17 C12 C13 118.4(2)
C17 C12 C(M2 119.2(3)
C13 C12 C(M2 122.4(2)
C14 C13 C12 119.9(3)
C14 C13 N8 122.8(3)
C12 C13 N8 117.3(2)
C15 C14 C13 120.0(3)
C15 C14 H14A 120.0
C13 C14 H14A 120.0
C16 C15 C14 120.8(3)
C16 C15 H15A 119.6
C14 C15 H15A 119.6
C15 C16 C17 119.7(3)
C15 C16 H16A 120.2
C17 C16 H16A 120.2
C16 C17 C12 121.1(3)
C16 C17 H17A 119.4
C12 C17 H17A 119.4
C23 C18 C19 119.1(2)
C23 C18 C(M3 120.4(3)
C19 C18 C(M3 120.5(2)
C18 C19 C20 120.8(3)
C18 C19 N9 116.1(2)
C20 C19 N9 123.2(3)
C21 C20 C19 118.8(3)
C21 C20 H20A 120.6
C19 C20 H20A 120.6
C22 C21 C20 121.6(3)
C22 C21 H21A 119.2
C20 C21 H21A 119.2
C21 C22 C23 119.1(3)
C21 C22 H22A 120.5
C23 C22 H22A 120.5
C18 C23 C22 120.7(3)
C18 C23 H23A 119.6
C22 C23 H23A 119.6
C29 C24 C25 118.8(2)
C29 C24 C(M4 119.1(3)
C25 C24 C(M4 122.1(3)
C26 C25 C24 119.8(3)
C26 C25 N10 122.0(3)
C24 C25 N10 118.1(2)
C27 C26 C25 119.8(3)
C27 C26 H26A 120.1
C25 C26 H26A 120.1
C28 C27 C26 120.8(3)
C28 C27 H27A 119.6
C26 C27 H27A 119.6
C27 C28 C29 119.2(3)
C27 C28 H28A 120.4
C29 C28 H28A 120.4
C24 C29 C28 121.5(3)
C24 C29 H29A 119.3
C28 C29 H29A 119.3
O3 C30 N7 122.9(3)
O3 C30 C31 121.0(3)
N7 C30 C31 116.1(2)
C34 C31 C33 110.1(3)
C34 C31 C32 109.0(3)
C33 C31 C32 109.1(3)
C34 C31 C30 114.5(3)
C33 C31 C30 107.5(2)
C32 C31 C30 106.5(2)
C31 C32 H32A 109.5
C31 C32 H32B 109.5
H32A C32 H32B 109.5
C31 C32 H32C 109.5
H32A C32 H32C 109.5
H32B C32 H32C 109.5
C31 C33 H33A 109.5
C31 C33 H33B 109.5
H33A C33 H33B 109.5
C31 C33 H33C 109.5
H33A C33 H33C 109.5
H33B C33 H33C 109.5
C31 C34 H34A 109.5
C31 C34 H34B 109.5
H34A C34 H34B 109.5
C31 C34 H34C 109.5
H34A C34 H34C 109.5
H34B C34 H34C 109.5
O4 C35 N8 123.0(3)
O4 C35 C36 121.9(3)
N8 C35 C36 115.1(3)
C35 C36 C39 108.3(3)
C35 C36 C38 110.2(2)
C39 C36 C38 112.0(3)
C35 C36 C37 108.3(3)
C39 C36 C37 109.7(3)
C38 C36 C37 108.4(3)
C36 C37 H37A 109.5
C36 C37 H37B 109.5
H37A C37 H37B 109.5
C36 C37 H37C 109.5
H37A C37 H37C 109.5
H37B C37 H37C 109.5
C36 C38 H38A 109.5
C36 C38 H38B 109.5
H38A C38 H38B 109.5
C36 C38 H38C 109.5
H38A C38 H38C 109.5
H38B C38 H38C 109.5
C36 C39 H39A 109.5
C36 C39 H39B 109.5
H39A C39 H39B 109.5
C36 C39 H39C 109.5
H39A C39 H39C 109.5
H39B C39 H39C 109.5
O5 C40 N9 123.3(3)
O5 C40 C41 121.8(3)
N9 C40 C41 114.9(2)
C43 C41 C42 110.3(2)
C43 C41 C44 109.8(2)
C42 C41 C44 108.9(2)
C43 C41 C40 106.3(2)
C42 C41 C40 107.7(2)
C44 C41 C40 113.8(2)
C41 C42 H42A 109.5
C41 C42 H42B 109.5
H42A C42 H42B 109.5
C41 C42 H42C 109.5
H42A C42 H42C 109.5
H42B C42 H42C 109.5
C41 C43 H43A 109.5
C41 C43 H43B 109.5
H43A C43 H43B 109.5
C41 C43 H43C 109.5
H43A C43 H43C 109.5
H43B C43 H43C 109.5
C41 C44 H44A 109.5
C41 C44 H44B 109.5
H44A C44 H44B 109.5
C41 C44 H44C 109.5
H44A C44 H44C 109.5
H44B C44 H44C 109.5
O6 C45 N10 123.1(3)
O6 C45 C46 120.5(3)
N10 C45 C46 116.4(2)
C49 C46 C47 111.2(3)
C49 C46 C45 114.0(3)
C47 C46 C45 106.1(2)
C49 C46 C48 109.2(3)
C47 C46 C48 108.8(3)
C45 C46 C48 107.3(2)
C46 C47 H47A 109.5
C46 C47 H47B 109.5
H47A C47 H47B 109.5
C46 C47 H47C 109.5
H47A C47 H47C 109.5
H47B C47 H47C 109.5
C46 C48 H48A 109.5
C46 C48 H48B 109.5
H48A C48 H48B 109.5
C46 C48 H48C 109.5
H48A C48 H48C 109.5
H48B C48 H48C 109.5
C46 C49 H49A 109.5
C46 C49 H49B 109.5
H49A C49 H49B 109.5
C46 C49 H49C 109.5
H49A C49 H49C 109.5
H49B C49 H49C 109.5
C2S C1S C6S 119.9(3)
C2S C1S H1SA 120.0
C6S C1S H1SA 120.0
C1S C2S C3S 120.1(4)
C1S C2S H2SA 120.0
C3S C2S H2SA 120.0
C4S C3S C2S 120.0(4)
C4S C3S H3SA 120.0
C2S C3S H3SA 120.0
C3S C4S C5S 120.2(3)
C3S C4S H4SA 119.9
C5S C4S H4SA 119.9
C4S C5S C6S 119.7(4)
C4S C5S H5SA 120.2
C6S C5S H5SA 120.2
C1S C6S C5S 120.2(4)
C1S C6S H6SA 119.9
C5S C6S H6SA 119.9

loop_
_geom_bond_atom_site_label_1
_geom_bond_atom_site_label_2
_geom_bond_distance
Co1 O1 1.9029(19)
Co1 N3 1.975(2)
Co1 N2 1.976(2)
Co1 N1 1.979(2)
Co1 N4 1.981(2)
Co1 N5 2.017(2)
O1 O2B 1.048(12)
O1 O2A 1.239(3)
O3 C30 1.220(3)
O4 C35 1.213(4)
O5 C40 1.218(3)
O6 C45 1.217(3)
N1 C(A2 1.371(3)
N1 C(A1 1.383(3)
N2 C(A4 1.375(3)
N2 C(A3 1.376(3)
N3 C(A6 1.377(3)
N3 C(A5 1.379(3)
N4 C(A7 1.371(3)
N4 C(A8 1.375(3)
N5 C1 1.310(4)
N5 C3 1.381(4)
N6 C2 1.340(4)
N6 C1 1.356(4)
N6 C4 1.476(4)
N7 C30 1.350(4)
N7 C7 1.404(4)
N7 H7A 0.8800
N8 C35 1.354(4)
N8 C13 1.410(4)
N8 H8A 0.8800
N9 C40 1.347(4)
N9 C19 1.415(4)
N9 H9A 0.8800
N10 C45 1.362(4)
N10 C25 1.404(4)
N10 H10A 0.8800
C(A1 C(M4 1.393(4)
C(A1 C(B1 1.437(4)
C(A2 C(M1 1.391(4)
C(A2 C(B2 1.432(4)
C(A3 C(M1 1.386(4)
C(A3 C(B3 1.439(4)
C(A4 C(M2 1.384(4)
C(A4 C(B4 1.442(3)
C(A5 C(M2 1.388(4)
C(A5 C(B5 1.436(4)
C(A6 C(M3 1.389(4)
C(A6 C(B6 1.434(4)
C(A7 C(M3 1.391(4)
C(A7 C(B7 1.441(3)
C(A8 C(M4 1.387(4)
C(A8 C(B8 1.438(4)
C(B1 C(B2 1.342(4)
C(B1 H(BA 0.9500
C(B2 H(BB 0.9500
C(B3 C(B4 1.338(4)
C(B3 H(BC 0.9500
C(B4 H(BD 0.9500
C(B5 C(B6 1.350(4)
C(B5 H(BE 0.9500
C(B6 H(BF 0.9500
C(B7 C(B8 1.342(4)
C(B7 H(BG 0.9500
C(B8 H(BH 0.9500
C(M1 C6 1.501(3)
C(M2 C12 1.498(3)
C(M3 C18 1.499(3)
C(M4 C24 1.498(3)
C1 H1A 0.9500
C2 C3 1.350(4)
C2 H2A 0.9500
C3 H3A 0.9500
C4 C5 1.527(5)
C4 H4A 0.9900
C4 H4B 0.9900
C5 H5A 0.9800
C5 H5B 0.9800
C5 H5C 0.9800
C6 C11 1.388(4)
C6 C7 1.408(4)
C7 C8 1.396(4)
C8 C9 1.386(4)
C8 H8B 0.9500
C9 C10 1.379(5)
C9 H9B 0.9500
C10 C11 1.394(4)
C10 H10B 0.9500
C11 H11A 0.9500
C12 C17 1.391(4)
C12 C13 1.401(4)
C13 C14 1.389(4)
C14 C15 1.377(5)
C14 H14A 0.9500
C15 C16 1.368(5)
C15 H15A 0.9500
C16 C17 1.381(4)
C16 H16A 0.9500
C17 H17A 0.9500
C18 C23 1.389(4)
C18 C19 1.391(4)
C19 C20 1.392(4)
C20 C21 1.389(4)
C20 H20A 0.9500
C21 C22 1.372(5)
C21 H21A 0.9500
C22 C23 1.397(4)
C22 H22A 0.9500
C23 H23A 0.9500
C24 C29 1.385(4)
C24 C25 1.402(4)
C25 C26 1.395(4)
C26 C27 1.383(5)
C26 H26A 0.9500
C27 C28 1.379(5)
C27 H27A 0.9500
C28 C29 1.385(4)
C28 H28A 0.9500
C29 H29A 0.9500
C30 C31 1.535(4)
C31 C34 1.527(4)
C31 C33 1.531(4)
C31 C32 1.534(4)
C32 H32A 0.9800
C32 H32B 0.9800
C32 H32C 0.9800
C33 H33A 0.9800
C33 H33B 0.9800
C33 H33C 0.9800
C34 H34A 0.9800
C34 H34B 0.9800
C34 H34C 0.9800
C35 C36 1.524(5)
C36 C39 1.525(4)
C36 C38 1.529(4)
C36 C37 1.536(5)
C37 H37A 0.9800
C37 H37B 0.9800
C37 H37C 0.9800
C38 H38A 0.9800
C38 H38B 0.9800
C38 H38C 0.9800
C39 H39A 0.9800
C39 H39B 0.9800
C39 H39C 0.9800
C40 C41 1.538(4)
C41 C43 1.527(4)
C41 C42 1.531(4)
C41 C44 1.531(4)
C42 H42A 0.9800
C42 H42B 0.9800
C42 H42C 0.9800
C43 H43A 0.9800
C43 H43B 0.9800
C43 H43C 0.9800
C44 H44A 0.9800
C44 H44B 0.9800
C44 H44C 0.9800
C45 C46 1.532(4)
C46 C49 1.522(4)
C46 C47 1.532(4)
C46 C48 1.542(4)
C47 H47A 0.9800
C47 H47B 0.9800
C47 H47C 0.9800
C48 H48A 0.9800
C48 H48B 0.9800
C48 H48C 0.9800
C49 H49A 0.9800
C49 H49B 0.9800
C49 H49C 0.9800
C1S C2S 1.378(5)
C1S C6S 1.385(5)
C1S H1SA 0.9500
C2S C3S 1.389(5)
C2S H2SA 0.9500
C3S C4S 1.379(5)
C3S H3SA 0.9500
C4S C5S 1.385(5)
C4S H4SA 0.9500
C5S C6S 1.386(5)
C5S H5SA 0.9500
C6S H6SA 0.9500

loop_
_geom_torsion_atom_site_label_1
_geom_torsion_atom_site_label_2
_geom_torsion_atom_site_label_3
_geom_torsion_atom_site_label_4
_geom_torsion
N3 Co1 O1 O2B -132.2(10)
N2 Co1 O1 O2B 137.4(10)
N1 Co1 O1 O2B 47.7(10)
N4 Co1 O1 O2B -42.5(10)
N5 Co1 O1 O2B -26(3)
N3 Co1 O1 O2A 55.7(2)
N2 Co1 O1 O2A -34.7(2)
N1 Co1 O1 O2A -124.4(2)
N4 Co1 O1 O2A 145.5(2)
N5 Co1 O1 O2A 162(3)
O1 Co1 N1 C(A2 94.5(2)
N3 Co1 N1 C(A2 96(3)
N2 Co1 N1 C(A2 2.9(2)
N4 Co1 N1 C(A2 -177.7(2)
N5 Co1 N1 C(A2 -87.2(2)
O1 Co1 N1 C(A1 -82.4(2)
N3 Co1 N1 C(A1 -81(3)
N2 Co1 N1 C(A1 -173.9(2)
N4 Co1 N1 C(A1 5.4(2)
N5 Co1 N1 C(A1 95.9(2)
O1 Co1 N2 C(A4 88.3(2)
N3 Co1 N2 C(A4 -2.2(2)
N1 Co1 N2 C(A4 175.7(2)
N4 Co1 N2 C(A4 99(8)
N5 Co1 N2 C(A4 -92.3(2)
O1 Co1 N2 C(A3 -92.6(2)
N3 Co1 N2 C(A3 177.0(2)
N1 Co1 N2 C(A3 -5.1(2)
N4 Co1 N2 C(A3 -82(8)
N5 Co1 N2 C(A3 86.9(2)
O1 Co1 N3 C(A6 92.8(2)
N2 Co1 N3 C(A6 -175.6(2)
N1 Co1 N3 C(A6 91(3)
N4 Co1 N3 C(A6 5.0(2)
N5 Co1 N3 C(A6 -85.4(2)
O1 Co1 N3 C(A5 -88.4(2)
N2 Co1 N3 C(A5 3.1(2)
N1 Co1 N3 C(A5 -90(3)
N4 Co1 N3 C(A5 -176.2(2)
N5 Co1 N3 C(A5 93.3(2)
O1 Co1 N4 C(A7 -97.6(2)
N3 Co1 N4 C(A7 -7.2(2)
N2 Co1 N4 C(A7 -108(8)
N1 Co1 N4 C(A7 174.9(2)
N5 Co1 N4 C(A7 82.9(2)
O1 Co1 N4 C(A8 84.5(2)
N3 Co1 N4 C(A8 174.9(2)
N2 Co1 N4 C(A8 74(8)
N1 Co1 N4 C(A8 -3.0(2)
N5 Co1 N4 C(A8 -95.0(2)
O1 Co1 N5 C1 100(3)
N3 Co1 N5 C1 -152.9(2)
N2 Co1 N5 C1 -62.6(2)
N1 Co1 N5 C1 27.2(2)
N4 Co1 N5 C1 117.3(2)
O1 Co1 N5 C3 -86(3)
N3 Co1 N5 C3 21.1(2)
N2 Co1 N5 C3 111.5(2)
N1 Co1 N5 C3 -158.8(2)
N4 Co1 N5 C3 -68.7(2)
C(A2 N1 C(A1 C(M4 177.2(3)
Co1 N1 C(A1 C(M4 -5.3(4)
C(A2 N1 C(A1 C(B1 -1.1(3)
Co1 N1 C(A1 C(B1 176.28(19)
C(A1 N1 C(A2 C(M1 178.7(3)
Co1 N1 C(A2 C(M1 1.3(4)
C(A1 N1 C(A2 C(B2 0.5(3)
Co1 N1 C(A2 C(B2 -176.9(2)
C(A4 N2 C(A3 C(M1 -177.4(3)
Co1 N2 C(A3 C(M1 3.3(4)
C(A4 N2 C(A3 C(B3 -0.5(3)
Co1 N2 C(A3 C(B3 -179.82(18)
C(A3 N2 C(A4 C(M2 -178.5(3)
Co1 N2 C(A4 C(M2 0.9(4)
C(A3 N2 C(A4 C(B4 0.5(3)
Co1 N2 C(A4 C(B4 179.79(19)
C(A6 N3 C(A5 C(M2 176.1(3)
Co1 N3 C(A5 C(M2 -2.8(4)
C(A6 N3 C(A5 C(B5 -1.2(3)
Co1 N3 C(A5 C(B5 179.81(19)
C(A5 N3 C(A6 C(M3 -178.9(3)
Co1 N3 C(A6 C(M3 0.0(4)
C(A5 N3 C(A6 C(B6 0.8(3)
Co1 N3 C(A6 C(B6 179.7(2)
C(A8 N4 C(A7 C(M3 -177.1(3)
Co1 N4 C(A7 C(M3 4.6(4)
C(A8 N4 C(A7 C(B7 0.1(3)
Co1 N4 C(A7 C(B7 -178.22(19)
C(A7 N4 C(A8 C(M4 -178.3(3)
Co1 N4 C(A8 C(M4 0.0(4)
C(A7 N4 C(A8 C(B8 0.5(3)
Co1 N4 C(A8 C(B8 178.76(19)
N1 C(A1 C(B1 C(B2 1.4(3)
C(M4 C(A1 C(B1 C(B2 -177.0(3)
C(A1 C(B1 C(B2 C(A2 -1.1(3)
N1 C(A2 C(B2 C(B1 0.4(3)
C(M1 C(A2 C(B2 C(B1 -177.9(3)
N2 C(A3 C(B3 C(B4 0.4(3)
C(M1 C(A3 C(B3 C(B4 177.3(3)
C(A3 C(B3 C(B4 C(A4 0.0(3)
N2 C(A4 C(B4 C(B3 -0.3(3)
C(M2 C(A4 C(B4 C(B3 178.7(3)
N3 C(A5 C(B5 C(B6 1.3(3)
C(M2 C(A5 C(B5 C(B6 -176.1(3)
C(A5 C(B5 C(B6 C(A6 -0.7(3)
N3 C(A6 C(B6 C(B5 0.0(3)
C(M3 C(A6 C(B6 C(B5 179.7(3)
N4 C(A7 C(B7 C(B8 -0.6(3)
C(M3 C(A7 C(B7 C(B8 176.7(3)
C(A7 C(B7 C(B8 C(A8 0.9(3)
N4 C(A8 C(B8 C(B7 -0.9(3)
C(M4 C(A8 C(B8 C(B7 177.9(3)
N2 C(A3 C(M1 C(A2 2.7(5)
C(B3 C(A3 C(M1 C(A2 -173.7(3)
N2 C(A3 C(M1 C6 179.1(3)
C(B3 C(A3 C(M1 C6 2.7(4)
N1 C(A2 C(M1 C(A3 -5.1(5)
C(B2 C(A2 C(M1 C(A3 172.9(3)
N1 C(A2 C(M1 C6 178.4(3)
C(B2 C(A2 C(M1 C6 -3.5(4)
N2 C(A4 C(M2 C(A5 0.6(5)
C(B4 C(A4 C(M2 C(A5 -178.3(3)
N2 C(A4 C(M2 C12 175.8(3)
C(B4 C(A4 C(M2 C12 -3.0(4)
N3 C(A5 C(M2 C(A4 0.5(5)
C(B5 C(A5 C(M2 C(A4 177.5(3)
N3 C(A5 C(M2 C12 -174.8(3)
C(B5 C(A5 C(M2 C12 2.2(4)
N3 C(A6 C(M3 C(A7 -5.5(5)
C(B6 C(A6 C(M3 C(A7 174.8(3)
N3 C(A6 C(M3 C18 178.9(3)
C(B6 C(A6 C(M3 C18 -0.7(4)
N4 C(A7 C(M3 C(A6 3.2(4)
C(B7 C(A7 C(M3 C(A6 -173.7(3)
N4 C(A7 C(M3 C18 178.7(3)
C(B7 C(A7 C(M3 C18 1.9(4)
N4 C(A8 C(M4 C(A1 2.0(5)
C(B8 C(A8 C(M4 C(A1 -176.5(3)
N4 C(A8 C(M4 C24 178.1(3)
C(B8 C(A8 C(M4 C24 -0.5(4)
N1 C(A1 C(M4 C(A8 0.7(5)
C(B1 C(A1 C(M4 C(A8 178.9(3)
N1 C(A1 C(M4 C24 -175.4(3)
C(B1 C(A1 C(M4 C24 2.8(4)
C3 N5 C1 N6 0.4(3)
Co1 N5 C1 N6 175.44(18)
C2 N6 C1 N5 -0.8(3)
C4 N6 C1 N5 -174.4(2)
C1 N6 C2 C3 0.9(3)
C4 N6 C2 C3 174.0(3)
N6 C2 C3 N5 -0.6(3)
C1 N5 C3 C2 0.2(3)
Co1 N5 C3 C2 -174.9(2)
C2 N6 C4 C5 21.9(4)
C1 N6 C4 C5 -165.8(3)
C(A3 C(M1 C6 C11 83.2(3)
C(A2 C(M1 C6 C11 -100.1(3)
C(A3 C(M1 C6 C7 -97.4(3)
C(A2 C(M1 C6 C7 79.2(3)
C30 N7 C7 C8 -19.7(5)
C30 N7 C7 C6 163.0(3)
C11 C6 C7 C8 0.7(4)
C(M1 C6 C7 C8 -178.6(2)
C11 C6 C7 N7 178.1(2)
C(M1 C6 C7 N7 -1.3(4)
N7 C7 C8 C9 -178.0(3)
C6 C7 C8 C9 -0.8(4)
C7 C8 C9 C10 0.5(4)
C8 C9 C10 C11 -0.1(4)
C7 C6 C11 C10 -0.4(4)
C(M1 C6 C11 C10 178.9(2)
C9 C10 C11 C6 0.1(4)
C(A4 C(M2 C12 C17 -94.9(3)
C(A5 C(M2 C12 C17 80.6(3)
C(A4 C(M2 C12 C13 85.1(3)
C(A5 C(M2 C12 C13 -99.4(3)
C17 C12 C13 C14 1.9(4)
C(M2 C12 C13 C14 -178.1(3)
C17 C12 C13 N8 -176.9(2)
C(M2 C12 C13 N8 3.1(4)
C35 N8 C13 C14 -12.1(5)
C35 N8 C13 C12 166.7(3)
C12 C13 C14 C15 -2.2(4)
N8 C13 C14 C15 176.6(3)
C13 C14 C15 C16 0.4(5)
C14 C15 C16 C17 1.8(5)
C15 C16 C17 C12 -2.0(4)
C13 C12 C17 C16 0.2(4)
C(M2 C12 C17 C16 -179.8(3)
C(A6 C(M3 C18 C23 -102.8(3)
C(A7 C(M3 C18 C23 81.5(3)
C(A6 C(M3 C18 C19 80.2(3)
C(A7 C(M3 C18 C19 -95.6(3)
C23 C18 C19 C20 0.4(4)
C(M3 C18 C19 C20 177.5(2)
C23 C18 C19 N9 -179.8(2)
C(M3 C18 C19 N9 -2.7(4)
C40 N9 C19 C18 173.7(3)
C40 N9 C19 C20 -6.5(5)
C18 C19 C20 C21 -0.9(4)
N9 C19 C20 C21 179.3(3)
C19 C20 C21 C22 0.7(4)
C20 C21 C22 C23 0.0(4)
C19 C18 C23 C22 0.3(4)
C(M3 C18 C23 C22 -176.8(2)
C21 C22 C23 C18 -0.5(4)
C(A8 C(M4 C24 C29 -105.6(3)
C(A1 C(M4 C24 C29 70.6(3)
C(A8 C(M4 C24 C25 77.0(4)
C(A1 C(M4 C24 C25 -106.7(3)
C29 C24 C25 C26 1.8(4)
C(M4 C24 C25 C26 179.1(2)
C29 C24 C25 N10 -178.8(2)
C(M4 C24 C25 N10 -1.4(4)
C45 N10 C25 C26 -25.1(4)
C45 N10 C25 C24 155.4(3)
C24 C25 C26 C27 -2.4(4)
N10 C25 C26 C27 178.1(3)
C25 C26 C27 C28 0.9(5)
C26 C27 C28 C29 1.2(4)
C25 C24 C29 C28 0.4(4)
C(M4 C24 C29 C28 -177.0(2)
C27 C28 C29 C24 -1.9(4)
C7 N7 C30 O3 0.3(5)
C7 N7 C30 C31 179.9(3)
O3 C30 C31 C34 172.3(3)
N7 C30 C31 C34 -7.2(4)
O3 C30 C31 C33 -65.1(3)
N7 C30 C31 C33 115.4(3)
O3 C30 C31 C32 51.8(4)
N7 C30 C31 C32 -127.8(3)
C13 N8 C35 O4 7.5(5)
C13 N8 C35 C36 -174.3(3)
O4 C35 C36 C39 108.6(3)
N8 C35 C36 C39 -69.6(3)
O4 C35 C36 C38 -128.6(3)
N8 C35 C36 C38 53.2(3)
O4 C35 C36 C37 -10.3(4)
N8 C35 C36 C37 171.5(3)
C19 N9 C40 O5 -0.3(5)
C19 N9 C40 C41 177.7(3)
O5 C40 C41 C43 69.8(3)
N9 C40 C41 C43 -108.3(3)
O5 C40 C41 C42 -48.4(3)
N9 C40 C41 C42 133.6(3)
O5 C40 C41 C44 -169.2(3)
N9 C40 C41 C44 12.7(3)
C25 N10 C45 O6 4.4(4)
C25 N10 C45 C46 -174.0(3)
O6 C45 C46 C49 169.9(3)
N10 C45 C46 C49 -11.7(4)
O6 C45 C46 C47 -67.3(3)
N10 C45 C46 C47 111.1(3)
O6 C45 C46 C48 48.8(3)
N10 C45 C46 C48 -132.8(3)
C6S C1S C2S C3S -0.1(5)
C1S C2S C3S C4S 0.1(5)
C2S C3S C4S C5S 0.4(5)
C3S C4S C5S C6S -0.9(5)
C2S C1S C6S C5S -0.4(5)
C4S C5S C6S C1S 0.9(5)
